data_7229322
loop_
_publ_author_name
'Qin, Qian'
'Mague, Joel T.'
'Moses, Khadija Z.'
'Carnicom, Elizabeth M.'
'Cava, Robert J.'

_publ_section_title
;
 Structure and Characterization of Charge Transfer Complexes of
 Benzo[1,2-b:3,4-b&#x2019;:5,6-b&#x201D;]trithiophene [C3h-BTT]
;
_journal_name_full CrystEngComm
_journal_paper_doi 10.1039/C7CE01471F
_journal_year 2017
_chemical_absolute_configuration unk
_chemical_formula_moiety 'C12 F4 N4, 2(C12 H6 S3)'
_chemical_formula_sum 'C36 H12 F4 N4 S6'
_chemical_formula_weight 768.86
_space_group_crystal_system monoclinic
_space_group_IT_number 7
_space_group_name_Hall 'P -2yac'
_space_group_name_H-M_alt 'P 1 n 1'
_symmetry_space_group_name_Hall 'P -2yac'
_symmetry_space_group_name_H-M 'P 1 n 1'
_atom_sites_solution_hydrogens geom
_atom_sites_solution_primary direct
_atom_sites_solution_secondary difmap
_audit_creation_method SHELXL-2014/7
_audit_update_record
;
2017-08-01 deposited with the CCDC.
2017-10-13 downloaded from the CCDC.
;
_cell_angle_alpha 90
_cell_angle_beta 94.973(2)
_cell_angle_gamma 90
_cell_formula_units_Z 2
_cell_length_a 8.8270(3)
_cell_length_b 10.6251(4)
_cell_length_c 16.8178(7)
_cell_measurement_reflns_used 8536
_cell_measurement_temperature 150(2)
_cell_measurement_theta_max 72.2300
_cell_measurement_theta_min 5.0294
_cell_volume 1571.37(10)
_computing_cell_refinement '<i>SAINT</i> (Bruker, 2016)'
_computing_data_collection '<i>APEX3</i> (Bruker, 2016)'
_computing_data_reduction '<i>SAINT</i>  (Bruker, 2016)'
_computing_molecular_graphics '<i>DIAMOND</i> (Brandenburg & Putz, 2012)'
_computing_publication_material '<i>SHELXTL</i> (Bruker, 2016)'
_computing_structure_refinement '<i>SHELXL 2014/7</i> (Sheldrick, 2015<i>b</i>)'
_computing_structure_solution '<i>SHELXT</i> (Sheldrick, 2015<i>a</i>)'
_diffrn_ambient_temperature 150(2)
_diffrn_detector_area_resol_mean 10.4167
_diffrn_measured_fraction_theta_full 0.993
_diffrn_measured_fraction_theta_max 0.993
_diffrn_measurement_device_type 'Bruker D8 VENTURE PHOTON 100 CMOS'
_diffrn_measurement_method '\w scans'
_diffrn_radiation_monochromator mirror
_diffrn_radiation_type CuK\a
_diffrn_radiation_wavelength 1.54178
_diffrn_reflns_av_R_equivalents 0.0481
_diffrn_reflns_av_unetI/netI 0.0535
_diffrn_reflns_Laue_measured_fraction_full 0.993
_diffrn_reflns_Laue_measured_fraction_max 0.993
_diffrn_reflns_limit_h_max 9
_diffrn_reflns_limit_h_min -10
_diffrn_reflns_limit_k_max 12
_diffrn_reflns_limit_k_min -13
_diffrn_reflns_limit_l_max 20
_diffrn_reflns_limit_l_min -19
_diffrn_reflns_number 11869
_diffrn_reflns_point_group_measured_fraction_full 0.993
_diffrn_reflns_point_group_measured_fraction_max 0.993
_diffrn_reflns_theta_full 72.300
_diffrn_reflns_theta_max 72.314
_diffrn_reflns_theta_min 4.161
_diffrn_source 'INCOATEC I\mS micro--focus source'
_exptl_absorpt_coefficient_mu 4.550
_exptl_absorpt_correction_T_max 0.91
_exptl_absorpt_correction_T_min 0.75
_exptl_absorpt_correction_type multi-scan
_exptl_absorpt_process_details '<i>SADABS</i> (Bruker, 2016)'
_exptl_crystal_colour 'dark yellow'
_exptl_crystal_density_diffrn 1.625
_exptl_crystal_density_method 'not measured'
_exptl_crystal_description column
_exptl_crystal_F_000 776
_exptl_crystal_recrystallization_method 'Re-crystallisation from solvent: acetonitrile'
_exptl_crystal_size_max 0.148
_exptl_crystal_size_mid 0.043
_exptl_crystal_size_min 0.021
_exptl_transmission_factor_max 0.840
_exptl_transmission_factor_min 0.692
_refine_diff_density_max 1.348
_refine_diff_density_min -0.848
_refine_diff_density_rms 0.101
_refine_ls_abs_structure_details
;
 Refined as an inversion twin.
;
_refine_ls_abs_structure_Flack 0.48(6)
_refine_ls_extinction_method none
_refine_ls_goodness_of_fit_ref 1.079
_refine_ls_hydrogen_treatment constr
_refine_ls_matrix_type full
_refine_ls_number_parameters 367
_refine_ls_number_reflns 4606
_refine_ls_number_restraints 1022
_refine_ls_restrained_S_all 1.058
_refine_ls_R_factor_all 0.0899
_refine_ls_R_factor_gt 0.0795
_refine_ls_shift/su_max 0.000
_refine_ls_shift/su_mean 0.000
_refine_ls_structure_factor_coef Fsqd
_refine_ls_weighting_details 'w=1/[\s^2^(Fo^2^)+(0.0623P)^2^+7.2238P] where P=(Fo^2^+2Fc^2^)/3'
_refine_ls_weighting_scheme calc
_refine_ls_wR_factor_gt 0.1869
_refine_ls_wR_factor_ref 0.1959
_reflns_Friedel_coverage 0.996
_reflns_Friedel_fraction_full 0.993
_reflns_Friedel_fraction_max 0.993
_reflns_number_gt 4069
_reflns_number_total 4606
_reflns_threshold_expression 'I > 2\s(I)'
_cod_data_source_file c7ce01471f1.cif
_cod_data_source_block rp118
_cod_database_code 7229322
_shelx_shelxl_version_number 2014/7
_shelx_space_group_comment
;
The symmetry employed for this shelxl refinement is uniquely defined
by the following loop, which should always be used as a source of
symmetry information in preference to the above space-group names.
They are only intended as comments.
;
_shelx_estimated_absorpt_t_min 0.552
_shelx_estimated_absorpt_t_max 0.911

loop_
_space_group_symop_operation_xyz
'x, y, z'
'x+1/2, -y, z+1/2'

loop_
_atom_site_label
_atom_site_type_symbol
_atom_site_fract_x
_atom_site_fract_y
_atom_site_fract_z
_atom_site_U_iso_or_equiv
_atom_site_adp_type
_atom_site_occupancy
_atom_site_site_symmetry_order
_atom_site_calc_flag
_atom_site_refinement_flags_posn
_atom_site_refinement_flags_adp
_atom_site_refinement_flags_occupancy
_atom_site_disorder_assembly
_atom_site_disorder_group
C1 C 0.6459(13) -0.1102(9) 0.0381(7) 0.0271(13) Uani 0.843(5) 1 d . U P A 1
C2 C 0.4946(13) -0.0726(9) 0.0475(6) 0.0262(13) Uani 0.843(5) 1 d . U P A 1
C3 C 0.4054(12) -0.0295(10) -0.0215(7) 0.0252(13) Uani 0.843(5) 1 d . U P A 1
C4 C 0.4601(12) -0.0286(9) -0.0978(6) 0.0226(13) Uani 0.843(5) 1 d . U P A 1
C5 C 0.6091(12) -0.0713(9) -0.1035(6) 0.0240(13) Uani 0.843(5) 1 d . U P A 1
C6 C 0.7064(12) -0.1129(9) -0.0364(7) 0.0252(13) Uani 0.843(5) 1 d . U P A 1
S1 S 0.7787(4) -0.1702(3) 0.1111(2) 0.0377(6) Uani 0.843(5) 1 d . U P A 1
S2 S 0.2247(3) 0.0054(3) 0.0010(2) 0.0351(6) Uani 0.843(5) 1 d . U P A 1
S3 S 0.6512(3) -0.0768(3) -0.20128(17) 0.0291(5) Uani 0.843(5) 1 d . U P A 1
C7 C 0.8631(11) -0.1589(8) -0.0339(6) 0.0170(14) Uani 0.843(5) 1 d . U P A 1
H7 H 0.9256 -0.1668 -0.0768 0.020 Uiso 0.843(5) 1 calc R U P A 1
C8 C 0.8995(17) -0.1890(15) 0.0479(10) 0.0375(18) Uani 0.843(5) 1 d . U P A 1
H8 H 0.9976 -0.2208 0.0649 0.045 Uiso 0.843(5) 1 calc R U P A 1
C9 C 0.4050(14) -0.0726(9) 0.1189(7) 0.0251(16) Uani 0.843(5) 1 d . U P A 1
H9 H 0.4412 -0.0960 0.1717 0.030 Uiso 0.843(5) 1 calc R U P A 1
C10 C 0.2744(16) -0.0363(12) 0.0965(8) 0.0310(18) Uani 0.843(5) 1 d . U P A 1
H10 H 0.2005 -0.0319 0.1342 0.037 Uiso 0.843(5) 1 calc R U P A 1
C11 C 0.3745(12) 0.0011(8) -0.1789(6) 0.0163(13) Uani 0.843(5) 1 d . U P A 1
H11 H 0.2722 0.0284 -0.1896 0.020 Uiso 0.843(5) 1 calc R U P A 1
C12 C 0.4813(13) -0.0212(10) -0.2328(7) 0.0296(15) Uani 0.843(5) 1 d . U P A 1
H12 H 0.4571 -0.0047 -0.2880 0.036 Uiso 0.843(5) 1 calc R U P A 1
C61 C 0.6964(16) -0.1183(15) 0.0111(10) 0.0327(18) Uani 0.157(5) 1 d G U P A 2
C62 C 0.6468(16) -0.0855(13) -0.0686(9) 0.0282(18) Uani 0.157(5) 1 d G U P A 2
C63 C 0.4980(16) -0.0399(11) -0.0840(8) 0.0256(18) Uani 0.157(5) 1 d G U P A 2
C64 C 0.3983(15) -0.0263(12) -0.0230(8) 0.0256(18) Uani 0.157(5) 1 d G U P A 2
C65 C 0.4526(16) -0.0601(13) 0.0549(8) 0.0278(18) Uani 0.157(5) 1 d G U P A 2
C66 C 0.6019(18) -0.1065(15) 0.0735(8) 0.0316(19) Uani 0.157(5) 1 d G U P A 2
S10 S 0.8740(19) -0.177(2) 0.0456(13) 0.0549(14) Uani 0.157(5) 1 d G U P A 2
S11 S 0.459(2) -0.0050(15) -0.1847(8) 0.0406(11) Uani 0.157(5) 1 d G U P A 2
S12 S 0.314(2) -0.0368(19) 0.1210(9) 0.0400(12) Uani 0.157(5) 1 d G U P A 2
C67 C 0.676(2) -0.145(2) 0.1485(9) 0.040(2) Uani 0.157(5) 1 d G U P A 2
H67 H 0.6294 -0.1436 0.1973 0.048 Uiso 0.157(5) 1 calc R U P A 2
C68 C 0.821(2) -0.185(2) 0.1424(12) 0.049(3) Uani 0.157(5) 1 d G U P A 2
H68 H 0.8865 -0.2134 0.1865 0.059 Uiso 0.157(5) 1 calc R U P A 2
C69 C 0.726(2) -0.0910(18) -0.1392(11) 0.031(2) Uani 0.157(5) 1 d G U P A 2
H69 H 0.8278 -0.1195 -0.1399 0.038 Uiso 0.157(5) 1 calc R U P A 2
C70 C 0.640(2) -0.0511(18) -0.2051(9) 0.036(2) Uani 0.157(5) 1 d G U P A 2
H70 H 0.6747 -0.0487 -0.2569 0.043 Uiso 0.157(5) 1 calc R U P A 2
C71 C 0.2447(15) 0.0179(17) -0.0273(10) 0.031(2) Uani 0.157(5) 1 d G U P A 2
H71 H 0.1896 0.0448 -0.0754 0.037 Uiso 0.157(5) 1 calc R U P A 2
C72 C 0.1862(17) 0.017(2) 0.0447(11) 0.037(2) Uani 0.157(5) 1 d G U P A 2
H72 H 0.0858 0.0437 0.0524 0.044 Uiso 0.157(5) 1 calc R U P A 2
C21 C 0.6885(4) 0.5238(3) 0.06156(19) 0.0256(18) Uani 0.567(4) 1 d G U P B 1
C22 C 0.7658(3) 0.5186(3) -0.00876(19) 0.0256(18) Uani 0.567(4) 1 d G U P B 1
C23 C 0.6866(4) 0.5566(3) -0.08064(19) 0.0278(18) Uani 0.567(4) 1 d G U P B 1
C24 C 0.5341(4) 0.5992(3) -0.0844(2) 0.0316(19) Uani 0.567(4) 1 d G U P B 1
C25 C 0.4624(4) 0.6027(3) -0.0132(2) 0.0327(18) Uani 0.567(4) 1 d G U P B 1
C26 C 0.5376(4) 0.5654(3) 0.0609(2) 0.0282(18) Uani 0.567(4) 1 d G U P B 1
S4 S 0.7608(5) 0.4823(5) 0.1574(2) 0.0406(11) Uani 0.567(4) 1 d G U P B 1
S5 S 0.7999(5) 0.5435(4) -0.1597(2) 0.0400(12) Uani 0.567(4) 1 d G U P B 1
S6 S 0.2768(4) 0.6574(5) -0.0299(3) 0.0549(14) Uani 0.567(4) 1 d G U P B 1
C27 C 0.4836(5) 0.5625(4) 0.1387(2) 0.031(2) Uani 0.567(4) 1 d G U P B 1
H27 H 0.3840 0.5874 0.1494 0.038 Uiso 0.567(4) 1 calc R U P B 1
C28 C 0.5902(6) 0.5204(5) 0.1954(2) 0.036(2) Uani 0.567(4) 1 d G U P B 1
H28 H 0.5731 0.5127 0.2502 0.043 Uiso 0.567(4) 1 calc R U P B 1
C29 C 0.9178(4) 0.4795(4) -0.0196(2) 0.031(2) Uani 0.567(4) 1 d G U P B 1
H29 H 0.9878 0.4508 0.0226 0.037 Uiso 0.567(4) 1 calc R U P B 1
C30 C 0.9510(4) 0.4878(5) -0.0967(3) 0.037(2) Uani 0.567(4) 1 d G U P B 1
H30 H 1.0469 0.4655 -0.1143 0.044 Uiso 0.567(4) 1 calc R U P B 1
C31 C 0.4361(5) 0.6412(4) -0.1514(2) 0.040(2) Uani 0.567(4) 1 d G U P B 1
H31 H 0.4657 0.6451 -0.2043 0.048 Uiso 0.567(4) 1 calc R U P B 1
C32 C 0.2963(5) 0.6750(5) -0.1311(3) 0.049(3) Uani 0.567(4) 1 d G U P B 1
H32 H 0.2175 0.7050 -0.1683 0.059 Uiso 0.567(4) 1 calc R U P B 1
C41 C 0.4988(4) 0.6090(4) -0.0738(2) 0.0271(13) Uani 0.433(4) 1 d G U P B 2
C42 C 0.6489(4) 0.5691(4) -0.0841(2) 0.0262(13) Uani 0.433(4) 1 d G U P B 2
C43 C 0.7409(4) 0.5313(4) -0.0161(2) 0.0252(13) Uani 0.433(4) 1 d G U P B 2
C44 C 0.6880(4) 0.5322(4) 0.0611(2) 0.0226(13) Uani 0.433(4) 1 d G U P B 2
C45 C 0.5384(4) 0.5725(4) 0.0682(2) 0.0240(13) Uani 0.433(4) 1 d G U P B 2
C46 C 0.4412(4) 0.6116(4) 0.0014(2) 0.0252(13) Uani 0.433(4) 1 d G U P B 2
S7 S 0.3631(5) 0.6600(5) -0.1479(2) 0.0377(6) Uani 0.433(4) 1 d G U P B 2
S8 S 0.9201(4) 0.4859(6) -0.0408(3) 0.0351(6) Uani 0.433(4) 1 d G U P B 2
S9 S 0.4949(6) 0.5670(5) 0.1670(2) 0.0291(5) Uani 0.433(4) 1 d G U P B 2
C47 C 0.2873(4) 0.6551(5) -0.0029(3) 0.0170(14) Uani 0.433(4) 1 d G U P B 2
H47 H 0.2302 0.6629 0.0422 0.020 Uiso 0.433(4) 1 calc R U P B 2
C48 C 0.2318(5) 0.6841(6) -0.0785(3) 0.0375(18) Uani 0.433(4) 1 d G U P B 2
H48 H 0.1315 0.7144 -0.0919 0.045 Uiso 0.433(4) 1 calc R U P B 2
C49 C 0.7265(6) 0.5603(5) -0.1552(2) 0.0251(16) Uani 0.433(4) 1 d G U P B 2
H49 H 0.6816 0.5820 -0.2067 0.030 Uiso 0.433(4) 1 calc R U P B 2
C50 C 0.8710(6) 0.5175(6) -0.1409(3) 0.0310(18) Uani 0.433(4) 1 d G U P B 2
H50 H 0.9383 0.5060 -0.1815 0.037 Uiso 0.433(4) 1 calc R U P B 2
C51 C 0.7643(5) 0.4975(5) 0.1364(2) 0.0163(13) Uani 0.433(4) 1 d G U P B 2
H51 H 0.8662 0.4679 0.1429 0.020 Uiso 0.433(4) 1 calc R U P B 2
C52 C 0.6752(6) 0.5113(6) 0.1976(2) 0.0296(15) Uani 0.433(4) 1 d G U P B 2
H52 H 0.7082 0.4925 0.2516 0.036 Uiso 0.433(4) 1 calc R U P B 2
F1 F 0.2849(6) 0.3303(5) -0.0282(4) 0.0278(7) Uani 1 1 d . . . . .
F2 F 0.4288(7) 0.3231(5) -0.1586(3) 0.0293(7) Uani 1 1 d . . . . .
N1 N 1.0090(13) 0.1644(11) -0.1671(7) 0.0486(14) Uani 1 1 d . . . . .
N2 N 0.6253(12) 0.2981(10) -0.3005(6) 0.0410(13) Uani 1 1 d . . . . .
C81 C 0.4267(12) 0.2883(8) -0.0222(6) 0.0221(10) Uani 1 1 d . . . . .
C82 C 0.4998(12) 0.2848(8) -0.0891(6) 0.0216(10) Uani 1 1 d . . . . .
C83 C 0.6553(11) 0.2398(8) -0.0884(6) 0.0208(10) Uani 1 1 d . . . . .
C84 C 0.7332(12) 0.2358(9) -0.1578(6) 0.0268(12) Uani 1 1 d . . . . .
C85 C 0.8863(13) 0.1929(10) -0.1599(7) 0.0333(13) Uani 1 1 d . . . . .
C86 C 0.6676(13) 0.2722(9) -0.2360(6) 0.0296(12) Uani 1 1 d . . . . .
F3 F 0.8655(6) 0.1568(5) -0.0067(4) 0.0278(7) Uani 1 1 d . . . . .
F4 F 0.7179(7) 0.1664(5) 0.1224(3) 0.0293(7) Uani 1 1 d . . . . .
N3 N 0.1415(12) 0.3262(12) 0.1322(7) 0.0486(14) Uani 1 1 d . . . . .
N4 N 0.5187(12) 0.1874(10) 0.2629(6) 0.0410(13) Uani 1 1 d . . . . .
C87 C 0.7218(12) 0.2004(8) -0.0125(6) 0.0221(10) Uani 1 1 d . . . . .
C88 C 0.6469(11) 0.2055(8) 0.0544(6) 0.0216(10) Uani 1 1 d . . . . .
C89 C 0.4945(11) 0.2487(8) 0.0557(6) 0.0208(10) Uani 1 1 d . . . . .
C90 C 0.4185(12) 0.2533(9) 0.1230(6) 0.0268(12) Uani 1 1 d . . . . .
C91 C 0.2627(14) 0.2932(10) 0.1231(7) 0.0333(13) Uani 1 1 d . . . . .
C92 C 0.4840(13) 0.2147(9) 0.1996(6) 0.0296(12) Uani 1 1 d . . . . .

loop_
_atom_site_aniso_label
_atom_site_aniso_U_11
_atom_site_aniso_U_22
_atom_site_aniso_U_33
_atom_site_aniso_U_23
_atom_site_aniso_U_13
_atom_site_aniso_U_12
C1 0.033(3) 0.018(2) 0.029(3) 0.000(2) -0.008(2) -0.007(2)
C2 0.036(3) 0.021(2) 0.022(3) -0.003(2) 0.004(2) -0.013(2)
C3 0.028(3) 0.024(3) 0.025(3) -0.005(2) 0.003(2) -0.009(2)
C4 0.027(3) 0.020(2) 0.022(3) 0.001(2) 0.003(2) -0.005(2)
C5 0.025(3) 0.021(2) 0.025(3) 0.000(2) 0.001(2) -0.001(2)
C6 0.026(3) 0.018(2) 0.030(3) -0.003(2) -0.003(2) -0.004(2)
S1 0.0491(14) 0.0293(10) 0.0320(12) 0.0022(9) -0.0110(10) -0.0069(10)
S2 0.0311(11) 0.0369(11) 0.0391(13) -0.0084(9) 0.0130(9) -0.0062(9)
S3 0.0323(10) 0.0344(10) 0.0209(10) -0.0012(8) 0.0041(8) 0.0030(9)
C7 0.015(3) 0.009(3) 0.023(3) -0.007(2) -0.015(2) 0.000(2)
C8 0.043(4) 0.022(3) 0.044(4) 0.005(3) -0.019(3) -0.011(3)
C9 0.039(4) 0.021(3) 0.017(3) -0.001(3) 0.008(3) -0.011(3)
C10 0.042(4) 0.031(3) 0.023(4) -0.012(3) 0.021(3) -0.013(3)
C11 0.023(3) 0.013(3) 0.015(3) -0.001(2) 0.015(3) -0.003(2)
C12 0.031(3) 0.031(3) 0.027(3) 0.002(3) 0.006(3) 0.004(3)
C61 0.031(3) 0.023(3) 0.042(3) -0.005(3) -0.007(3) -0.003(3)
C62 0.030(3) 0.023(3) 0.031(3) -0.004(3) 0.003(3) -0.004(3)
C63 0.031(3) 0.021(3) 0.025(3) -0.001(3) 0.003(3) -0.006(3)
C64 0.032(3) 0.021(3) 0.024(3) -0.004(3) 0.004(3) -0.007(3)
C65 0.036(3) 0.022(3) 0.025(3) -0.003(3) 0.001(3) -0.010(3)
C66 0.037(3) 0.021(3) 0.034(3) -0.001(3) -0.009(3) -0.008(3)
S10 0.038(2) 0.035(2) 0.088(3) -0.011(2) -0.016(2) 0.0027(19)
S11 0.056(2) 0.0374(19) 0.028(2) 0.0061(17) 0.0004(19) -0.0006(19)
S12 0.055(3) 0.040(2) 0.026(2) -0.0022(16) 0.010(2) -0.022(2)
C67 0.043(5) 0.028(4) 0.045(5) 0.003(4) -0.015(4) 0.000(4)
C68 0.044(5) 0.033(4) 0.065(5) -0.001(4) -0.024(4) -0.001(4)
C69 0.035(4) 0.031(4) 0.029(4) -0.002(4) 0.004(4) 0.000(4)
C70 0.041(4) 0.035(4) 0.032(4) -0.001(4) 0.004(4) 0.003(4)
C71 0.033(4) 0.034(4) 0.027(4) -0.010(4) 0.010(4) -0.006(4)
C72 0.041(4) 0.043(4) 0.029(4) -0.014(4) 0.017(4) -0.017(4)
C21 0.031(3) 0.021(3) 0.025(3) -0.001(3) 0.003(3) -0.006(3)
C22 0.032(3) 0.021(3) 0.024(3) -0.004(3) 0.004(3) -0.007(3)
C23 0.036(3) 0.022(3) 0.025(3) -0.003(3) 0.001(3) -0.010(3)
C24 0.037(3) 0.021(3) 0.034(3) -0.001(3) -0.009(3) -0.008(3)
C25 0.031(3) 0.023(3) 0.042(3) -0.005(3) -0.007(3) -0.003(3)
C26 0.030(3) 0.023(3) 0.031(3) -0.004(3) 0.003(3) -0.004(3)
S4 0.056(2) 0.0374(19) 0.028(2) 0.0061(17) 0.0004(19) -0.0006(19)
S5 0.055(3) 0.040(2) 0.026(2) -0.0022(16) 0.010(2) -0.022(2)
S6 0.038(2) 0.035(2) 0.088(3) -0.011(2) -0.016(2) 0.0027(19)
C27 0.035(4) 0.031(4) 0.029(4) -0.002(4) 0.004(4) 0.000(4)
C28 0.041(4) 0.035(4) 0.032(4) -0.001(4) 0.004(4) 0.003(4)
C29 0.033(4) 0.034(4) 0.027(4) -0.010(4) 0.010(4) -0.006(4)
C30 0.041(4) 0.043(4) 0.029(4) -0.014(4) 0.017(4) -0.017(4)
C31 0.043(5) 0.028(4) 0.045(5) 0.003(4) -0.015(4) 0.000(4)
C32 0.044(5) 0.033(4) 0.065(5) -0.001(4) -0.024(4) -0.001(4)
C41 0.033(3) 0.018(2) 0.029(3) 0.000(2) -0.008(2) -0.007(2)
C42 0.036(3) 0.021(2) 0.022(3) -0.003(2) 0.004(2) -0.013(2)
C43 0.028(3) 0.024(3) 0.025(3) -0.005(2) 0.003(2) -0.009(2)
C44 0.027(3) 0.020(2) 0.022(3) 0.001(2) 0.003(2) -0.005(2)
C45 0.025(3) 0.021(2) 0.025(3) 0.000(2) 0.001(2) -0.001(2)
C46 0.026(3) 0.018(2) 0.030(3) -0.003(2) -0.003(2) -0.004(2)
S7 0.0491(14) 0.0293(10) 0.0320(12) 0.0022(9) -0.0110(10) -0.0069(10)
S8 0.0311(11) 0.0369(11) 0.0391(13) -0.0084(9) 0.0130(9) -0.0062(9)
S9 0.0323(10) 0.0344(10) 0.0209(10) -0.0012(8) 0.0041(8) 0.0030(9)
C47 0.015(3) 0.009(3) 0.023(3) -0.007(2) -0.015(2) 0.000(2)
C48 0.043(4) 0.022(3) 0.044(4) 0.005(3) -0.019(3) -0.011(3)
C49 0.039(4) 0.021(3) 0.017(3) -0.001(3) 0.008(3) -0.011(3)
C50 0.042(4) 0.031(3) 0.023(4) -0.012(3) 0.021(3) -0.013(3)
C51 0.023(3) 0.013(3) 0.015(3) -0.001(2) 0.015(3) -0.003(2)
C52 0.031(3) 0.031(3) 0.027(3) 0.002(3) 0.006(3) 0.004(3)
F1 0.0257(16) 0.0301(16) 0.0282(17) 0.0011(13) 0.0054(13) 0.0027(13)
F2 0.0354(17) 0.0338(16) 0.0183(15) 0.0039(12) 0.0007(12) 0.0022(14)
N1 0.041(3) 0.068(4) 0.039(3) -0.004(3) 0.015(2) 0.008(3)
N2 0.043(3) 0.056(3) 0.025(3) -0.002(2) 0.007(2) -0.012(3)
C81 0.027(3) 0.020(2) 0.020(3) 0.0014(19) 0.004(2) -0.001(2)
C82 0.029(3) 0.020(2) 0.016(2) 0.0005(18) 0.0017(19) -0.004(2)
C83 0.027(3) 0.018(2) 0.018(2) 0.0005(18) 0.005(2) -0.0071(19)
C84 0.035(3) 0.027(3) 0.020(3) 0.000(2) 0.008(2) -0.003(2)
C85 0.038(3) 0.037(3) 0.026(3) 0.000(2) 0.012(2) -0.003(3)
C86 0.035(3) 0.034(3) 0.021(3) -0.005(2) 0.007(2) -0.006(2)
F3 0.0257(16) 0.0301(16) 0.0282(17) 0.0011(13) 0.0054(13) 0.0027(13)
F4 0.0354(17) 0.0338(16) 0.0183(15) 0.0039(12) 0.0007(12) 0.0022(14)
N3 0.041(3) 0.068(4) 0.039(3) -0.004(3) 0.015(2) 0.008(3)
N4 0.043(3) 0.056(3) 0.025(3) -0.002(2) 0.007(2) -0.012(3)
C87 0.027(3) 0.020(2) 0.020(3) 0.0014(19) 0.004(2) -0.001(2)
C88 0.029(3) 0.020(2) 0.016(2) 0.0005(18) 0.0017(19) -0.004(2)
C89 0.027(3) 0.018(2) 0.018(2) 0.0005(18) 0.005(2) -0.0071(19)
C90 0.035(3) 0.027(3) 0.020(3) 0.000(2) 0.008(2) -0.003(2)
C91 0.038(3) 0.037(3) 0.026(3) 0.000(2) 0.012(2) -0.003(3)
C92 0.035(3) 0.034(3) 0.021(3) -0.005(2) 0.007(2) -0.006(2)

loop_
_atom_type_symbol
_atom_type_description
_atom_type_scat_dispersion_real
_atom_type_scat_dispersion_imag
_atom_type_scat_source
C C 0.0181 0.0091 'International Tables Vol C Tables 4.2.6.8 and 6.1.1.4'
H H 0.0000 0.0000 'International Tables Vol C Tables 4.2.6.8 and 6.1.1.4'
N N 0.0311 0.0180 'International Tables Vol C Tables 4.2.6.8 and 6.1.1.4'
F F 0.0727 0.0534 'International Tables Vol C Tables 4.2.6.8 and 6.1.1.4'
S S 0.3331 0.5567 'International Tables Vol C Tables 4.2.6.8 and 6.1.1.4'

loop_
_geom_angle_atom_site_label_1
_geom_angle_atom_site_label_2
_geom_angle_atom_site_label_3
_geom_angle
C6 C1 C2 122.8(10)
C6 C1 S1 109.6(9)
C2 C1 S1 127.4(9)
C1 C2 C3 117.4(10)
C1 C2 C9 131.3(10)
C3 C2 C9 111.3(10)
C4 C3 C2 122.5(10)
C4 C3 S2 126.8(9)
C2 C3 S2 110.5(8)
C5 C4 C3 117.2(10)
C5 C4 C11 113.5(9)
C3 C4 C11 129.0(9)
C4 C5 C6 123.3(10)
C4 C5 S3 111.0(8)
C6 C5 S3 125.5(8)
C1 C6 C5 116.7(10)
C1 C6 C7 114.4(10)
C5 C6 C7 128.9(10)
C8 S1 C1 91.4(6)
C10 S2 C3 89.1(6)
C12 S3 C5 91.7(5)
C8 C7 C6 103.7(10)
C8 C7 H7 128.2
C6 C7 H7 128.2
C7 C8 S1 120.8(11)
C7 C8 H8 119.6
S1 C8 H8 119.6
C10 C9 C2 107.3(11)
C10 C9 H9 126.3
C2 C9 H9 126.3
C9 C10 S2 121.8(9)
C9 C10 H10 119.1
S2 C10 H10 119.1
C12 C11 C4 103.6(10)
C12 C11 H11 128.2
C4 C11 H11 128.2
C11 C12 S3 120.0(10)
C11 C12 H12 120.0
S3 C12 H12 120.0
C66 C61 C62 122.1
C66 C61 S10 111.0
C62 C61 S10 126.9
C63 C62 C61 117.9
C63 C62 C69 112.2
C61 C62 C69 129.9
C62 C63 C64 122.1
C62 C63 S11 111.0
C64 C63 S11 126.8
C65 C64 C63 117.9
C65 C64 C71 112.2
C63 C64 C71 130.0
C64 C65 C66 122.1
C64 C65 S12 111.0
C66 C65 S12 126.8
C61 C66 C65 117.9
C61 C66 C67 112.2
C65 C66 C67 129.9
C68 S10 C61 91.3
C70 S11 C63 91.3
C72 S12 C65 91.3
C68 C67 C66 112.6
C68 C67 H67 123.7
C66 C67 H67 123.7
C67 C68 S10 112.8
C67 C68 H68 123.6
S10 C68 H68 123.6
C70 C69 C62 112.7
C70 C69 H69 123.7
C62 C69 H69 123.7
C69 C70 S11 112.8
C69 C70 H70 123.6
S11 C70 H70 123.6
C72 C71 C64 112.6
C72 C71 H71 123.7
C64 C71 H71 123.7
C71 C72 S12 112.9
C71 C72 H72 123.6
S12 C72 H72 123.6
C26 C21 C22 122.1
C26 C21 S4 111.1
C22 C21 S4 126.8
C23 C22 C21 117.9
C23 C22 C29 112.2
C21 C22 C29 130.0
C22 C23 C24 122.1
C22 C23 S5 111.1
C24 C23 S5 126.8
C25 C24 C23 117.9
C25 C24 C31 112.2
C23 C24 C31 129.9
C24 C25 C26 122.1
C24 C25 S6 111.1
C26 C25 S6 126.8
C21 C26 C25 117.9
C21 C26 C27 112.2
C25 C26 C27 130.0
C28 S4 C21 91.3
C30 S5 C23 91.3
C32 S6 C25 91.2
C28 C27 C26 112.6
C28 C27 H27 123.7
C26 C27 H27 123.7
C27 C28 S4 112.9
C27 C28 H28 123.6
S4 C28 H28 123.6
C30 C29 C22 112.7
C30 C29 H29 123.7
C22 C29 H29 123.7
C29 C30 S5 112.8
C29 C30 H30 123.6
S5 C30 H30 123.6
C32 C31 C24 112.7
C32 C31 H31 123.7
C24 C31 H31 123.7
C31 C32 S6 112.9
C31 C32 H32 123.6
S6 C32 H32 123.6
C46 C41 C42 122.1
C46 C41 S7 111.0
C42 C41 S7 126.8
C43 C42 C41 117.8
C43 C42 C49 112.2
C41 C42 C49 130.0
C42 C43 C44 122.1
C42 C43 S8 111.0
C44 C43 S8 126.8
C45 C44 C43 117.9
C45 C44 C51 112.1
C43 C44 C51 130.0
C44 C45 C46 122.1
C44 C45 S9 111.1
C46 C45 S9 126.8
C41 C46 C45 117.9
C41 C46 C47 112.2
C45 C46 C47 130.0
C48 S7 C41 91.3
C50 S8 C43 91.3
C52 S9 C45 91.3
C48 C47 C46 112.6
C48 C47 H47 123.7
C46 C47 H47 123.7
C47 C48 S7 112.9
C47 C48 H48 123.6
S7 C48 H48 123.6
C50 C49 C42 112.7
C50 C49 H49 123.7
C42 C49 H49 123.7
C49 C50 S8 112.8
C49 C50 H50 123.6
S8 C50 H50 123.6
C52 C51 C44 112.6
C52 C51 H51 123.7
C44 C51 H51 123.7
C51 C52 S9 112.9
C51 C52 H52 123.6
S9 C52 H52 123.6
F1 C81 C82 117.7(9)
F1 C81 C89 118.6(8)
C82 C81 C89 123.7(9)
F2 C82 C81 119.9(9)
F2 C82 C83 118.5(8)
C81 C82 C83 121.6(9)
C84 C83 C87 122.9(9)
C84 C83 C82 122.2(9)
C87 C83 C82 114.9(8)
C83 C84 C85 124.2(10)
C83 C84 C86 124.2(10)
C85 C84 C86 111.6(9)
N1 C85 C84 174.4(12)
N2 C86 C84 174.8(12)
F3 C87 C88 118.6(9)
F3 C87 C83 118.6(8)
C88 C87 C83 122.8(9)
F4 C88 C87 118.5(9)
F4 C88 C89 117.7(8)
C87 C88 C89 123.8(9)
C90 C89 C88 123.9(9)
C90 C89 C81 122.9(9)
C88 C89 C81 113.2(8)
C89 C90 C92 123.3(10)
C89 C90 C91 123.3(10)
C92 C90 C91 113.3(9)
N3 C91 C90 172.4(12)
N4 C92 C90 171.6(12)

loop_
_geom_bond_atom_site_label_1
_geom_bond_atom_site_label_2
_geom_bond_distance
C1 C6 1.403(16)
C1 C2 1.416(16)
C1 S1 1.744(11)
C2 C3 1.420(16)
C2 C9 1.494(14)
C3 C4 1.410(14)
C3 S2 1.712(11)
C4 C5 1.402(14)
C4 C11 1.533(15)
C5 C6 1.428(15)
C5 S3 1.718(11)
C6 C7 1.464(14)
S1 C8 1.582(17)
S2 C10 1.687(15)
S3 C12 1.656(12)
C7 C8 1.422(18)
C7 H7 0.9500
C8 H8 0.9500
C9 C10 1.24(2)
C9 H9 0.9500
C10 H10 0.9500
C11 C12 1.384(14)
C11 H11 0.9500
C12 H12 0.9500
C61 C66 1.4024
C61 C62 1.4163
C61 S10 1.7380
C62 C63 1.4025
C62 C69 1.4310
C63 C64 1.4163
C63 S11 1.7389
C64 C65 1.4023
C64 C71 1.4307
C65 C66 1.4166
C65 S12 1.7380
C66 C67 1.4311
S10 C68 1.7345
S11 C70 1.7342
S12 C72 1.7341
C67 C68 1.3570
C67 H67 0.9500
C68 H68 0.9500
C69 C70 1.3569
C69 H69 0.9500
C70 H70 0.9500
C71 C72 1.3561
C71 H71 0.9500
C72 H72 0.9500
C21 C26 1.4026
C21 C22 1.4168
C21 S4 1.7375
C22 C23 1.4026
C22 C29 1.4309
C23 C24 1.4168
C23 S5 1.7380
C24 C25 1.4021
C24 C31 1.4307
C25 C26 1.4170
C25 S6 1.7383
C26 C27 1.4310
S4 C28 1.7347
S5 C30 1.7344
S6 C32 1.7349
C27 C28 1.3563
C27 H27 0.9500
C28 H28 0.9500
C29 C30 1.3570
C29 H29 0.9500
C30 H30 0.9500
C31 C32 1.3563
C31 H31 0.9500
C32 H32 0.9500
C41 C46 1.4030
C41 C42 1.4165
C41 S7 1.7380
C42 C43 1.4028
C42 C49 1.4307
C43 C44 1.4162
C43 S8 1.7385
C44 C45 1.4029
C44 C51 1.4315
C45 C46 1.4165
C45 S9 1.7379
C46 C47 1.4311
S7 C48 1.7341
S8 C50 1.7347
S9 C52 1.7343
C47 C48 1.3564
C47 H47 0.9500
C48 H48 0.9500
C49 C50 1.3565
C49 H49 0.9500
C50 H50 0.9500
C51 C52 1.3563
C51 H51 0.9500
C52 H52 0.9500
F1 C81 1.324(11)
F2 C82 1.341(11)
N1 C85 1.141(15)
N2 C86 1.149(15)
C81 C82 1.345(13)
C81 C89 1.455(13)
C82 C83 1.453(14)
C83 C84 1.407(12)
C83 C87 1.420(13)
C84 C85 1.429(15)
C84 C86 1.443(15)
F3 C87 1.346(12)
F4 C88 1.323(11)
N3 C91 1.149(15)
N4 C92 1.120(14)
C87 C88 1.354(13)
C88 C89 1.424(13)
C89 C90 1.365(12)
C90 C92 1.425(15)
C90 C91 1.440(16)
